data_7700472
loop_
_publ_author_name
'Das, Suman'
'Karmakar, Himadri'
'Bhattacharjee, Jayeeta'
'Panda, Tarun K.'

_publ_section_title
;
 Aluminium complex as an efficient catalyst for the chemo-selective
 reduction of amides to amines.
;
_journal_issue 31
_journal_name_full 'Dalton transactions (Cambridge, England : 2003)'
_journal_page_first 11978
_journal_page_last 11984
_journal_paper_doi 10.1039/c9dt01806a
_journal_volume 48
_journal_year 2019
_chemical_formula_moiety 'C23 H22 Al N2 P Se, C4 H8 O'
_chemical_formula_sum 'C27 H30 Al N2 O P Se'
_chemical_formula_weight 535.44
_space_group_crystal_system triclinic
_space_group_IT_number 2
_space_group_name_Hall '-P 1'
_space_group_name_H-M_alt 'P -1'
_symmetry_space_group_name_Hall '-P 1'
_symmetry_space_group_name_H-M 'P -1'
_atom_sites_solution_hydrogens geom
_audit_creation_method SHELXL-2014/7
_audit_update_record
;
2019-04-27 deposited with the CCDC.    2019-07-08 downloaded from the CCDC.
;
_cell_angle_alpha 89.947(11)
_cell_angle_beta 83.892(11)
_cell_angle_gamma 81.113(11)
_cell_formula_units_Z 2
_cell_length_a 9.8019(13)
_cell_length_b 10.1178(13)
_cell_length_c 13.5450(19)
_cell_measurement_reflns_used 2674
_cell_measurement_temperature 293(2)
_cell_measurement_theta_max 29.0180
_cell_measurement_theta_min 2.9919
_cell_volume 1319.5(3)
_computing_cell_refinement
'CrysAlisPro, Agilent Technologies,Version 1.171.35.19 (release 27-10-2011CrysAlis171 .NET)(compiled Oct 27'
_computing_data_collection
'CrysAlisPro, Agilent Technologies,Version 1.171.35.19 (release 27-10-2011CrysAlis171 .NET)(compiled Oct 27'
_computing_data_reduction
'CrysAlisPro, Agilent Technologies,Version 1.171.35.19 (release 27-10-2011CrysAlis171 .NET)(compiled Oct 27'
_computing_molecular_graphics 'ORTEP III & Olex 2.1'
_computing_publication_material WinGX
_computing_structure_refinement 'SHELXL-2014/7 (Sheldrick, 2014)'
_computing_structure_solution 'SHELXL-2014/7 (Sheldrick, 2014)'
_diffrn_ambient_temperature 293(2)
_diffrn_measured_fraction_theta_full 0.998
_diffrn_measured_fraction_theta_max 0.847
_diffrn_measurement_device_type 'SuperNova, Dual, Cu at zero, Eos'
_diffrn_radiation_type MoK\a
_diffrn_radiation_wavelength 0.71073
_diffrn_reflns_av_R_equivalents 0.0490
_diffrn_reflns_av_unetI/netI 0.0923
_diffrn_reflns_Laue_measured_fraction_full 0.998
_diffrn_reflns_Laue_measured_fraction_max 0.847
_diffrn_reflns_limit_h_max 13
_diffrn_reflns_limit_h_min -12
_diffrn_reflns_limit_k_max 13
_diffrn_reflns_limit_k_min -13
_diffrn_reflns_limit_l_max 17
_diffrn_reflns_limit_l_min -17
_diffrn_reflns_number 10966
_diffrn_reflns_point_group_measured_fraction_full 0.998
_diffrn_reflns_point_group_measured_fraction_max 0.847
_diffrn_reflns_theta_full 25.242
_diffrn_reflns_theta_max 29.082
_diffrn_reflns_theta_min 2.998
_diffrn_source 'SuperNova (Mo) X-ray Source'
_exptl_absorpt_coefficient_mu 1.538
_exptl_absorpt_correction_T_max 1.00000
_exptl_absorpt_correction_T_min 0.93571
_exptl_absorpt_correction_type multi-scan
_exptl_crystal_colour colorless
_exptl_crystal_density_diffrn 1.348
_exptl_crystal_description block
_exptl_crystal_F_000 552
_exptl_crystal_size_max 0.27
_exptl_crystal_size_mid 0.24
_exptl_crystal_size_min 0.19
_refine_diff_density_max 0.750
_refine_diff_density_min -0.407
_refine_diff_density_rms 0.086
_refine_ls_extinction_method none
_refine_ls_goodness_of_fit_ref 1.047
_refine_ls_hydrogen_treatment constr
_refine_ls_matrix_type full
_refine_ls_number_parameters 300
_refine_ls_number_reflns 6005
_refine_ls_number_restraints 0
_refine_ls_restrained_S_all 1.047
_refine_ls_R_factor_all 0.1274
_refine_ls_R_factor_gt 0.0729
_refine_ls_shift/su_max 0.002
_refine_ls_shift/su_mean 0.000
_refine_ls_structure_factor_coef Fsqd
_refine_ls_weighting_details 'w=1/[\s^2^(Fo^2^)+(0.0624P)^2^+3.0858P] where P=(Fo^2^+2Fc^2^)/3'
_refine_ls_weighting_scheme calc
_refine_ls_wR_factor_gt 0.1764
_refine_ls_wR_factor_ref 0.2092
_reflns_Friedel_coverage 0.000
_reflns_number_gt 3512
_reflns_number_total 6005
_reflns_threshold_expression 'I > 2\s(I)'
_cod_data_source_file c9dt01806a2.cif
_cod_data_source_block 2b
_cod_depositor_comments 'Adding full bibliography for 7700471--7700473.cif.'
_cod_database_code 7700472
_shelx_shelxl_version_number 2014/7
_shelx_space_group_comment
;
The symmetry employed for this shelxl refinement is uniquely defined
by the following loop, which should always be used as a source of
symmetry information in preference to the above space-group names.
They are only intended as comments.
;

loop_
_space_group_symop_operation_xyz
'x, y, z'
'-x, -y, -z'

loop_
_atom_site_label
_atom_site_type_symbol
_atom_site_fract_x
_atom_site_fract_y
_atom_site_fract_z
_atom_site_U_iso_or_equiv
_atom_site_adp_type
_atom_site_occupancy
_atom_site_site_symmetry_order
_atom_site_calc_flag
_atom_site_refinement_flags_posn
_atom_site_refinement_flags_adp
Al1 Al 0.16446(17) 0.3905(2) 0.62665(14) 0.0489(5) Uani 1 1 d . .
Se1 Se 0.51765(7) 0.03636(7) 0.70924(5) 0.0603(3) Uani 1 1 d . .
P1 P 0.33299(15) 0.16867(16) 0.75345(11) 0.0426(4) Uani 1 1 d . .
O1 O 0.6611(14) 0.3017(13) 0.0143(12) 0.211(5) Uani 1 1 d . .
N1 N 0.2847(4) 0.5221(5) 0.5824(3) 0.0431(11) Uani 1 1 d . .
N2 N 0.3142(4) 0.3160(5) 0.6990(3) 0.0420(11) Uani 1 1 d . .
C1 C 0.2672(7) 0.6208(7) 0.5170(5) 0.0571(16) Uani 1 1 d . .
H1 H 0.1917 0.6268 0.4802 0.069 Uiso 1 1 calc R U
C2 C 0.3563(8) 0.7148(7) 0.5013(5) 0.0624(18) Uani 1 1 d . .
H2 H 0.3422 0.7804 0.4538 0.075 Uiso 1 1 calc R U
C3 C 0.4660(7) 0.7086(7) 0.5577(5) 0.0631(18) Uani 1 1 d . .
H3 H 0.5247 0.7727 0.5501 0.076 Uiso 1 1 calc R U
C4 C 0.4894(6) 0.6065(6) 0.6260(5) 0.0501(15) Uani 1 1 d . .
C5 C 0.6015(7) 0.5886(8) 0.6843(5) 0.0622(18) Uani 1 1 d . .
H5 H 0.6647 0.6486 0.6798 0.075 Uiso 1 1 calc R U
C6 C 0.6174(7) 0.4839(8) 0.7472(5) 0.0629(18) Uani 1 1 d . .
H6 H 0.6911 0.4748 0.7860 0.075 Uiso 1 1 calc R U
C7 C 0.5261(6) 0.3886(7) 0.7558(5) 0.0523(15) Uani 1 1 d . .
H7 H 0.5403 0.3177 0.7992 0.063 Uiso 1 1 calc R U
C8 C 0.4151(5) 0.4011(6) 0.6992(4) 0.0421(13) Uani 1 1 d . .
C9 C 0.3970(5) 0.5125(6) 0.6355(4) 0.0433(13) Uani 1 1 d . .
C10 C 0.1285(8) 0.2881(8) 0.5124(5) 0.072(2) Uani 1 1 d . .
H10A H 0.2091 0.2238 0.4914 0.108 Uiso 1 1 calc R U
H10B H 0.1079 0.3477 0.4590 0.108 Uiso 1 1 calc R U
H10C H 0.0509 0.2424 0.5307 0.108 Uiso 1 1 calc R U
C11 C 0.0102(7) 0.4950(8) 0.7099(6) 0.079(2) Uani 1 1 d . .
H11A H -0.0115 0.4462 0.7688 0.118 Uiso 1 1 calc R U
H11B H -0.0697 0.5114 0.6737 0.118 Uiso 1 1 calc R U
H11C H 0.0360 0.5788 0.7280 0.118 Uiso 1 1 calc R U
C12 C 0.1810(6) 0.1019(6) 0.7237(4) 0.0441(13) Uani 1 1 d . .
C13 C 0.1886(7) 0.0023(7) 0.6565(6) 0.0641(19) Uani 1 1 d . .
H13 H 0.2750 -0.0355 0.6254 0.077 Uiso 1 1 calc R U
C14 C 0.0707(8) -0.0451(8) 0.6327(7) 0.083(3) Uani 1 1 d . .
H14 H 0.0789 -0.1130 0.5853 0.100 Uiso 1 1 calc R U
C15 C -0.0574(8) 0.0071(9) 0.6782(7) 0.082(2) Uani 1 1 d . .
H15 H -0.1360 -0.0265 0.6631 0.099 Uiso 1 1 calc R U
C16 C -0.0689(7) 0.1080(9) 0.7454(6) 0.080(2) Uani 1 1 d . .
H16 H -0.1563 0.1458 0.7747 0.096 Uiso 1 1 calc R U
C17 C 0.0485(6) 0.1562(7) 0.7715(5) 0.0597(17) Uani 1 1 d . .
H17 H 0.0399 0.2232 0.8197 0.072 Uiso 1 1 calc R U
C18 C 0.3064(6) 0.1997(7) 0.8861(4) 0.0482(14) Uani 1 1 d . .
C19 C 0.3380(7) 0.0966(8) 0.9510(5) 0.0648(18) Uani 1 1 d . .
H19 H 0.3784 0.0120 0.9269 0.078 Uiso 1 1 calc R U
C20 C 0.3085(9) 0.1210(11) 1.0536(6) 0.084(3) Uani 1 1 d . .
H20 H 0.3276 0.0519 1.0977 0.101 Uiso 1 1 calc R U
C21 C 0.2524(9) 0.2444(11) 1.0882(6) 0.087(3) Uani 1 1 d . .
H21 H 0.2355 0.2596 1.1565 0.104 Uiso 1 1 calc R U
C22 C 0.2205(9) 0.3459(9) 1.0267(6) 0.083(2) Uani 1 1 d . .
H22 H 0.1807 0.4299 1.0524 0.099 Uiso 1 1 calc R U
C23 C 0.2466(7) 0.3253(8) 0.9254(5) 0.0641(18) Uani 1 1 d . .
H23 H 0.2242 0.3958 0.8830 0.077 Uiso 1 1 calc R U
C24 C 0.6857(17) 0.2829(14) 0.1205(11) 0.149(6) Uani 1 1 d . .
H24A H 0.6710 0.3678 0.1563 0.179 Uiso 1 1 calc R U
H24B H 0.6260 0.2245 0.1533 0.179 Uiso 1 1 calc R U
C25 C 0.8309(16) 0.2216(16) 0.1123(11) 0.145(5) Uani 1 1 d . .
H25A H 0.8838 0.2713 0.1513 0.175 Uiso 1 1 calc R U
H25B H 0.8399 0.1300 0.1349 0.175 Uiso 1 1 calc R U
C26 C 0.8751(15) 0.226(2) 0.0151(12) 0.189(8) Uani 1 1 d . .
H26A H 0.9596 0.2652 0.0079 0.226 Uiso 1 1 calc R U
H26B H 0.8980 0.1348 -0.0109 0.226 Uiso 1 1 calc R U
C27 C 0.7882(13) 0.2911(12) -0.0366(7) 0.099(3) Uani 1 1 d . .
H27A H 0.7891 0.2453 -0.0996 0.118 Uiso 1 1 calc R U
H27B H 0.8121 0.3794 -0.0498 0.118 Uiso 1 1 calc R U

loop_
_atom_site_aniso_label
_atom_site_aniso_U_11
_atom_site_aniso_U_22
_atom_site_aniso_U_33
_atom_site_aniso_U_23
_atom_site_aniso_U_13
_atom_site_aniso_U_12
Al1 0.0351(9) 0.0643(12) 0.0487(11) 0.0095(9) -0.0105(7) -0.0084(8)
Se1 0.0471(4) 0.0630(5) 0.0671(5) 0.0024(3) -0.0072(3) 0.0035(3)
P1 0.0385(8) 0.0485(9) 0.0429(9) 0.0023(7) -0.0105(6) -0.0087(6)
O1 0.203(12) 0.225(13) 0.218(14) 0.049(11) -0.056(11) -0.056(10)
N1 0.036(2) 0.052(3) 0.038(3) 0.000(2) -0.0012(19) 0.001(2)
N2 0.031(2) 0.053(3) 0.044(3) 0.001(2) -0.0083(19) -0.010(2)
C1 0.059(4) 0.056(4) 0.050(4) 0.005(3) -0.003(3) 0.007(3)
C2 0.078(5) 0.046(4) 0.055(4) 0.006(3) 0.014(4) 0.002(3)
C3 0.069(4) 0.050(4) 0.066(5) -0.003(3) 0.019(4) -0.012(3)
C4 0.049(3) 0.051(4) 0.049(4) -0.007(3) 0.008(3) -0.011(3)
C5 0.053(4) 0.077(5) 0.062(4) -0.008(4) 0.003(3) -0.032(4)
C6 0.046(4) 0.086(5) 0.063(4) -0.005(4) -0.012(3) -0.025(3)
C7 0.044(3) 0.064(4) 0.053(4) 0.003(3) -0.012(3) -0.016(3)
C8 0.038(3) 0.048(3) 0.041(3) -0.004(3) -0.006(2) -0.007(2)
C9 0.038(3) 0.047(3) 0.043(3) -0.006(3) 0.003(2) -0.007(2)
C10 0.070(5) 0.093(6) 0.064(5) 0.013(4) -0.032(4) -0.028(4)
C11 0.048(4) 0.090(6) 0.090(6) 0.021(5) 0.005(4) 0.008(4)
C12 0.052(3) 0.045(3) 0.041(3) 0.007(3) -0.016(3) -0.018(3)
C13 0.049(4) 0.065(5) 0.080(5) -0.017(4) -0.011(3) -0.009(3)
C14 0.067(5) 0.075(5) 0.114(7) -0.035(5) -0.024(5) -0.019(4)
C15 0.063(5) 0.093(6) 0.101(6) -0.009(5) -0.021(4) -0.039(4)
C16 0.044(4) 0.103(6) 0.095(6) -0.018(5) 0.000(4) -0.027(4)
C17 0.050(4) 0.072(5) 0.058(4) -0.013(3) 0.000(3) -0.019(3)
C18 0.042(3) 0.061(4) 0.044(3) 0.002(3) -0.008(3) -0.012(3)
C19 0.069(4) 0.070(5) 0.058(4) 0.010(4) -0.017(3) -0.015(4)
C20 0.095(6) 0.115(8) 0.048(5) 0.024(5) -0.019(4) -0.027(6)
C21 0.101(6) 0.122(8) 0.046(5) -0.007(5) -0.013(4) -0.041(6)
C22 0.110(7) 0.083(6) 0.058(5) -0.017(5) 0.005(4) -0.033(5)
C23 0.073(4) 0.072(5) 0.049(4) 0.002(4) -0.006(3) -0.017(4)
C24 0.186(14) 0.124(10) 0.120(11) -0.020(8) 0.083(10) -0.041(10)
C25 0.152(12) 0.182(14) 0.120(11) 0.049(10) -0.056(9) -0.055(11)
C26 0.113(10) 0.33(2) 0.108(11) 0.029(13) 0.040(9) -0.013(12)
C27 0.109(8) 0.133(9) 0.050(5) 0.013(5) 0.011(5) -0.024(7)

loop_
_atom_type_symbol
_atom_type_description
_atom_type_scat_dispersion_real
_atom_type_scat_dispersion_imag
_atom_type_scat_source
Al Al 0.0645 0.0514 'International Tables Vol C Tables 4.2.6.8 and 6.1.1.4'
Se Se -0.0929 2.2259 'International Tables Vol C Tables 4.2.6.8 and 6.1.1.4'
P P 0.1023 0.0942 'International Tables Vol C Tables 4.2.6.8 and 6.1.1.4'
O O 0.0106 0.0060 'International Tables Vol C Tables 4.2.6.8 and 6.1.1.4'
N N 0.0061 0.0033 'International Tables Vol C Tables 4.2.6.8 and 6.1.1.4'
C C 0.0033 0.0016 'International Tables Vol C Tables 4.2.6.8 and 6.1.1.4'
H H 0.0000 0.0000 'International Tables Vol C Tables 4.2.6.8 and 6.1.1.4'

loop_
_geom_angle_atom_site_label_1
_geom_angle_atom_site_label_2
_geom_angle_atom_site_label_3
_geom_angle
N2 Al1 C11 113.3(3)
N2 Al1 C10 117.5(3)
C11 Al1 C10 120.1(3)
N2 Al1 N1 84.88(19)
C11 Al1 N1 104.0(3)
C10 Al1 N1 109.8(3)
N2 P1 C18 107.3(3)
N2 P1 C12 102.2(2)
C18 P1 C12 105.4(3)
N2 P1 Se1 116.57(17)
C18 P1 Se1 112.6(2)
C12 P1 Se1 111.7(2)
C27 O1 C24 105.6(10)
C1 N1 C9 118.2(5)
C1 N1 Al1 130.5(4)
C9 N1 Al1 111.1(4)
C8 N2 P1 121.6(4)
C8 N2 Al1 111.6(4)
P1 N2 Al1 126.7(2)
N1 C1 C2 123.3(6)
N1 C1 H1 118.4
C2 C1 H1 118.4
C3 C2 C1 118.6(6)
C3 C2 H2 120.7
C1 C2 H2 120.7
C2 C3 C4 120.2(6)
C2 C3 H3 119.9
C4 C3 H3 119.9
C3 C4 C9 117.8(6)
C3 C4 C5 124.6(6)
C9 C4 C5 117.6(6)
C6 C5 C4 120.3(6)
C6 C5 H5 119.9
C4 C5 H5 119.9
C5 C6 C7 122.2(6)
C5 C6 H6 118.9
C7 C6 H6 118.9
C8 C7 C6 119.7(6)
C8 C7 H7 120.2
C6 C7 H7 120.2
C7 C8 N2 127.1(5)
C7 C8 C9 117.8(5)
N2 C8 C9 115.1(5)
N1 C9 C4 121.8(5)
N1 C9 C8 115.8(5)
C4 C9 C8 122.4(5)
Al1 C10 H10A 109.5
Al1 C10 H10B 109.5
H10A C10 H10B 109.5
Al1 C10 H10C 109.5
H10A C10 H10C 109.5
H10B C10 H10C 109.5
Al1 C11 H11A 109.5
Al1 C11 H11B 109.5
H11A C11 H11B 109.5
Al1 C11 H11C 109.5
H11A C11 H11C 109.5
H11B C11 H11C 109.5
C13 C12 C17 118.2(5)
C13 C12 P1 122.3(5)
C17 C12 P1 119.5(5)
C12 C13 C14 121.5(7)
C12 C13 H13 119.3
C14 C13 H13 119.3
C15 C14 C13 120.7(7)
C15 C14 H14 119.7
C13 C14 H14 119.7
C16 C15 C14 119.3(7)
C16 C15 H15 120.3
C14 C15 H15 120.3
C15 C16 C17 121.0(7)
C15 C16 H16 119.5
C17 C16 H16 119.5
C16 C17 C12 119.3(6)
C16 C17 H17 120.4
C12 C17 H17 120.4
C19 C18 C23 118.4(6)
C19 C18 P1 120.3(5)
C23 C18 P1 121.2(5)
C18 C19 C20 119.3(8)
C18 C19 H19 120.3
C20 C19 H19 120.3
C21 C20 C19 120.1(8)
C21 C20 H20 119.9
C19 C20 H20 119.9
C22 C21 C20 121.6(8)
C22 C21 H21 119.2
C20 C21 H21 119.2
C21 C22 C23 119.9(9)
C21 C22 H22 120.1
C23 C22 H22 120.1
C22 C23 C18 120.6(7)
C22 C23 H23 119.7
C18 C23 H23 119.7
C25 C24 O1 102.0(10)
C25 C24 H24A 111.4
O1 C24 H24A 111.4
C25 C24 H24B 111.4
O1 C24 H24B 111.4
H24A C24 H24B 109.2
C26 C25 C24 104.9(11)
C26 C25 H25A 110.8
C24 C25 H25A 110.8
C26 C25 H25B 110.8
C24 C25 H25B 110.8
H25A C25 H25B 108.8
C27 C26 C25 114.5(13)
C27 C26 H26A 108.6
C25 C26 H26A 108.6
C27 C26 H26B 108.6
C25 C26 H26B 108.6
H26A C26 H26B 107.6
C26 C27 O1 108.3(10)
C26 C27 H27A 110.0
O1 C27 H27A 110.0
C26 C27 H27B 110.0
O1 C27 H27B 110.0
H27A C27 H27B 108.4

loop_
_geom_bond_atom_site_label_1
_geom_bond_atom_site_label_2
_geom_bond_distance
Al1 N2 1.909(5)
Al1 C11 1.955(7)
Al1 C10 1.955(7)
Al1 N1 1.963(5)
Se1 P1 2.1093(17)
P1 N2 1.656(5)
P1 C18 1.808(6)
P1 C12 1.810(5)
O1 C27 1.347(15)
O1 C24 1.490(16)
N1 C1 1.337(8)
N1 C9 1.369(7)
N2 C8 1.409(7)
C1 C2 1.389(9)
C1 H1 0.9300
C2 C3 1.377(10)
C2 H2 0.9300
C3 C4 1.395(9)
C3 H3 0.9300
C4 C9 1.409(8)
C4 C5 1.409(9)
C5 C6 1.360(10)
C5 H5 0.9300
C6 C7 1.410(8)
C6 H6 0.9300
C7 C8 1.386(8)
C7 H7 0.9300
C8 C9 1.420(8)
C10 H10A 0.9600
C10 H10B 0.9600
C10 H10C 0.9600
C11 H11A 0.9600
C11 H11B 0.9600
C11 H11C 0.9600
C12 C13 1.346(9)
C12 C17 1.417(9)
C13 C14 1.385(9)
C13 H13 0.9300
C14 C15 1.366(11)
C14 H14 0.9300
C15 C16 1.352(11)
C15 H15 0.9300
C16 C17 1.395(9)
C16 H16 0.9300
C17 H17 0.9300
C18 C19 1.384(9)
C18 C23 1.395(9)
C19 C20 1.403(10)
C19 H19 0.9300
C20 C21 1.347(12)
C20 H20 0.9300
C21 C22 1.342(12)
C21 H21 0.9300
C22 C23 1.379(10)
C22 H22 0.9300
C23 H23 0.9300
C24 C25 1.455(17)
C24 H24A 0.9700
C24 H24B 0.9700
C25 C26 1.343(16)
C25 H25A 0.9700
C25 H25B 0.9700
C26 C27 1.268(16)
C26 H26A 0.9700
C26 H26B 0.9700
C27 H27A 0.9700
C27 H27B 0.9700

loop_
_geom_hbond_atom_site_label_D
_geom_hbond_atom_site_label_H
_geom_hbond_atom_site_label_A
_geom_hbond_distance_DH
_geom_hbond_distance_HA
_geom_hbond_distance_DA
_geom_hbond_angle_DHA
C7 H7 Se1 0.93 3.15 3.635(7) 114.8
C13 H13 Se1 0.93 2.93 3.444(6) 116.2

loop_
_geom_torsion_atom_site_label_1
_geom_torsion_atom_site_label_2
_geom_torsion_atom_site_label_3
_geom_torsion_atom_site_label_4
_geom_torsion
C18 P1 N2 C8 72.6(5)
C12 P1 N2 C8 -176.9(4)
Se1 P1 N2 C8 -54.8(5)
C18 P1 N2 Al1 -109.4(3)
C12 P1 N2 Al1 1.1(4)
Se1 P1 N2 Al1 123.2(3)
C9 N1 C1 C2 -0.8(9)
Al1 N1 C1 C2 173.1(5)
N1 C1 C2 C3 -1.9(10)
C1 C2 C3 C4 2.6(10)
C2 C3 C4 C9 -0.6(9)
C2 C3 C4 C5 177.5(6)
C3 C4 C5 C6 -178.4(7)
C9 C4 C5 C6 -0.3(10)
C4 C5 C6 C7 1.2(11)
C5 C6 C7 C8 -0.5(11)
C6 C7 C8 N2 -179.6(6)
C6 C7 C8 C9 -1.0(9)
P1 N2 C8 C7 -11.9(8)
Al1 N2 C8 C7 169.8(5)
P1 N2 C8 C9 169.5(4)
Al1 N2 C8 C9 -8.8(6)
C1 N1 C9 C4 2.9(8)
Al1 N1 C9 C4 -172.1(4)
C1 N1 C9 C8 -176.3(5)
Al1 N1 C9 C8 8.7(6)
C3 C4 C9 N1 -2.2(9)
C5 C4 C9 N1 179.6(6)
C3 C4 C9 C8 176.9(6)
C5 C4 C9 C8 -1.3(9)
C7 C8 C9 N1 -178.9(5)
N2 C8 C9 N1 -0.1(7)
C7 C8 C9 C4 2.0(9)
N2 C8 C9 C4 -179.3(5)
N2 P1 C12 C13 106.9(6)
C18 P1 C12 C13 -141.1(6)
Se1 P1 C12 C13 -18.5(6)
N2 P1 C12 C17 -72.5(5)
C18 P1 C12 C17 39.5(6)
Se1 P1 C12 C17 162.1(4)
C17 C12 C13 C14 1.2(11)
P1 C12 C13 C14 -178.2(6)
C12 C13 C14 C15 -1.0(13)
C13 C14 C15 C16 1.5(14)
C14 C15 C16 C17 -2.3(14)
C15 C16 C17 C12 2.5(12)
C13 C12 C17 C16 -1.9(10)
P1 C12 C17 C16 177.5(6)
N2 P1 C18 C19 -169.3(5)
C12 P1 C18 C19 82.3(5)
Se1 P1 C18 C19 -39.7(5)
N2 P1 C18 C23 14.4(6)
C12 P1 C18 C23 -94.0(5)
Se1 P1 C18 C23 144.0(5)
C23 C18 C19 C20 0.4(9)
P1 C18 C19 C20 -176.0(5)
C18 C19 C20 C21 -1.3(11)
C19 C20 C21 C22 1.5(13)
C20 C21 C22 C23 -0.8(13)
C21 C22 C23 C18 -0.1(12)
C19 C18 C23 C22 0.3(10)
P1 C18 C23 C22 176.7(6)
C27 O1 C24 C25 -17.3(15)
O1 C24 C25 C26 6.6(17)
C24 C25 C26 C27 7(2)
C25 C26 C27 O1 -20(2)
C24 O1 C27 C26 22.5(18)
